data_1537552
loop_
_publ_author_name
'Krivovichev, S.V.'
'Berns, P.C.'

_publ_section_title
;
 Gamma-U Mo2 O8 - a new polymorph of uranium(IV) dimolybdate
;
_journal_name_full 'Doklady Akad. Nauk'
_journal_page_first 761
_journal_page_last 762
_journal_volume 394
_journal_year 2004
_chemical_formula_sum 'Mo2 O8 U'
_chemical_name_systematic 'U (Mo2 O8)'
_space_group_IT_number 61
_symmetry_space_group_name_Hall '-P 2ac 2ab'
_symmetry_space_group_name_H-M 'P b c a'
_cell_angle_alpha 90
_cell_angle_beta 90
_cell_angle_gamma 90
_cell_formula_units_Z 8
_cell_length_a 10.1909
_cell_length_b 9.5857
_cell_length_c 14.2741
_cell_volume 1394.393
_citation_journal_id_ASTM DAKNEQ
_cod_data_source_file Krivovichev_DAKNEQ_2004_518.cif
_cod_data_source_block Mo2O8U1
_cod_original_formula_sum 'Mo2 O8 U1'
_cod_database_code 1537552

loop_
_symmetry_equiv_pos_as_xyz
x,y,z
-x+1/2,-y,z+1/2
x+1/2,-y+1/2,-z
-x,y+1/2,-z+1/2
-x,-y,-z
x-1/2,y,-z-1/2
-x-1/2,y-1/2,z
x,-y-1/2,z-1/2

loop_
_atom_site_label
_atom_site_type_symbol
_atom_site_fract_x
_atom_site_fract_y
_atom_site_fract_z
_atom_site_occupancy
_atom_site_U_iso_or_equiv
O2 O-2 0.6744 0.3896 0.6245 1 0.0
O4 O-2 0.2677 0.2681 0.1808 1 0.0
O3 O-2 0.8911 0.5905 0.6345 1 0.0
Mo2 Mo+6 0.10523 0.31525 0.15083 1 0.0
Mo1 Mo+6 0.77565 0.50369 0.56063 1 0.0
O1 O-2 0.9958 0.2309 0.23 1 0.0
U1 U+4 0.96619 0.22463 0.39029 1 0.0
O7 O-2 0.8586 0.4131 0.4724 1 0.0
O5 O-2 0.0742 0.2568 0.0362 1 0.0
O6 O-2 0.6679 0.6237 0.5078 1 0.0
O8 O-2 0.0815 0.4961 0.1527 1 0.0
